data_4072780
loop_
_publ_author_name
'Doherty, Mark D.'
'Trudeau, St\'ephane'
'White, Peter S.'
'Morken, James P.'
'Brookhart, Maurice'

_publ_section_title
;
 Ethylene Oligomerization Catalyzed by a Unique Phosphine&#x2212;Oxazoline
 Palladium(II) Complex. Propagation and Chain Transfer Mechanisms
;
_journal_issue 5
_journal_name_full Organometallics
_journal_page_first 1261
_journal_paper_doi 10.1021/om061025v
_journal_volume 26
_journal_year 2007
_chemical_formula_sum 'C27 H29 Cl N O3 P Pd'
_chemical_formula_weight 588.33
_chemical_name_systematic
;

 ?

;
_space_group_IT_number 19
_symmetry_cell_setting orthorhombic
_symmetry_space_group_name_Hall 'P 2ac 2ab'
_symmetry_space_group_name_H-M 'P 21 21 21'
_atom_sites_solution_hydrogens geom
_atom_sites_solution_primary direct
_atom_sites_solution_secondary difmap
_audit_creation_method SHELXL-97
_cell_angle_alpha 90.00
_cell_angle_beta 90.00
_cell_angle_gamma 90.00
_cell_formula_units_Z 4
_cell_length_a 9.6232(4)
_cell_length_b 11.1381(5)
_cell_length_c 24.2794(10)
_cell_measurement_reflns_used 9777
_cell_measurement_temperature 273(2)
_cell_measurement_theta_max 28.04
_cell_measurement_theta_min 2.28
_cell_volume 2602.37(19)
_computing_cell_refinement 'Bruker SMART'
_computing_data_collection 'Bruker SMART'
_computing_data_reduction 'Bruker SAINT'
_computing_molecular_graphics 'Bruker SHELXTL'
_computing_publication_material 'Bruker SHELXTL'
_computing_structure_refinement 'SHELXL-97 (Sheldrick, 1997)'
_computing_structure_solution 'SHELXS-97 (Sheldrick, 1990)'
_diffrn_ambient_temperature 273(2)
_diffrn_measured_fraction_theta_full 1.000
_diffrn_measured_fraction_theta_max 1.000
_diffrn_measurement_device_type 'CCD area detector'
_diffrn_measurement_method 'phi and omega scans'
_diffrn_radiation_monochromator graphite
_diffrn_radiation_source 'fine-focus sealed tube'
_diffrn_radiation_type MoK\a
_diffrn_radiation_wavelength 0.71073
_diffrn_reflns_av_R_equivalents 0.0683
_diffrn_reflns_av_sigmaI/netI 0.0538
_diffrn_reflns_limit_h_max 11
_diffrn_reflns_limit_h_min -11
_diffrn_reflns_limit_k_max 12
_diffrn_reflns_limit_k_min -13
_diffrn_reflns_limit_l_max 29
_diffrn_reflns_limit_l_min -29
_diffrn_reflns_number 26615
_diffrn_reflns_theta_full 26.00
_diffrn_reflns_theta_max 26.00
_diffrn_reflns_theta_min 1.68
_exptl_absorpt_coefficient_mu 0.906
_exptl_absorpt_correction_type none
_exptl_crystal_colour clear
_exptl_crystal_density_diffrn 1.502
_exptl_crystal_density_meas 0
_exptl_crystal_density_method 'not measured'
_exptl_crystal_description block
_exptl_crystal_F_000 1200
_exptl_crystal_size_max 0.20
_exptl_crystal_size_mid 0.20
_exptl_crystal_size_min 0.10
_refine_diff_density_max 1.060
_refine_diff_density_min -1.306
_refine_diff_density_rms 0.107
_refine_ls_abs_structure_details 'Flack H D (1983), Acta Cryst. A39, 876-881'
_refine_ls_abs_structure_Flack 0.00(3)
_refine_ls_extinction_coef 0.0012(3)
_refine_ls_extinction_expression Fc^*^=kFc[1+0.001xFc^2^\l^3^/sin(2\q)]^-1/4^
_refine_ls_extinction_method SHELXL
_refine_ls_goodness_of_fit_ref 1.063
_refine_ls_hydrogen_treatment constr
_refine_ls_matrix_type full
_refine_ls_number_parameters 311
_refine_ls_number_reflns 5111
_refine_ls_number_restraints 0
_refine_ls_restrained_S_all 1.063
_refine_ls_R_factor_all 0.0438
_refine_ls_R_factor_gt 0.0378
_refine_ls_shift/su_max 0.001
_refine_ls_shift/su_mean 0.000
_refine_ls_structure_factor_coef Fsqd
_refine_ls_weighting_details 'calc w=1/[\s^2^(Fo^2^)+(0.0504P)^2^+0.0000P] where P=(Fo^2^+2Fc^2^)/3'
_refine_ls_weighting_scheme calc
_refine_ls_wR_factor_gt 0.0867
_refine_ls_wR_factor_ref 0.0896
_reflns_number_gt 4677
_reflns_number_total 5111
_reflns_threshold_expression >2sigma(I)
_cod_data_source_file om061025vsi20061107_025554.cif
_cod_data_source_block c05302
_cod_depositor_comments
;
The following automatic conversions were performed:

'_symmetry_cell_setting' value 'Orthorhombic' changed to
'orthorhombic' according to
/home/saulius/struct/CIF-dictionaries/cif_core.dic dictionary named
'cif_core.dic' version 2.4.1 from 2010-06-29.

Automatic conversion script
Id: cif_fix_values 1715 2011-07-08 13:25:40Z adriana 
;
_cod_original_sg_symbol_H-M P2(1)2(1)2(1)
_cod_database_code 4072780

loop_
_symmetry_equiv_pos_as_xyz
'x, y, z'
'-x+1/2, -y, z+1/2'
'-x, y+1/2, -z+1/2'
'x+1/2, -y+1/2, -z'

loop_
_atom_site_label
_atom_site_type_symbol
_atom_site_fract_x
_atom_site_fract_y
_atom_site_fract_z
_atom_site_U_iso_or_equiv
_atom_site_adp_type
_atom_site_occupancy
_atom_site_symmetry_multiplicity
_atom_site_calc_flag
_atom_site_refinement_flags
Pd1 Pd 0.22645(3) 0.60277(3) 0.150825(12) 0.01640(10) Uani 1 1 d .
Cl1 Cl 0.26965(13) 0.79066(9) 0.10882(4) 0.0249(2) Uani 1 1 d .
P1 P 0.17258(11) 0.42638(9) 0.18819(4) 0.0166(2) Uani 1 1 d .
C1 C 0.3256(6) 0.6579(4) 0.22094(17) 0.0318(12) Uani 1 1 d .
H1A H 0.4107 0.6138 0.2252 0.048 Uiso 1 1 calc R
H1B H 0.2668 0.6437 0.2522 0.048 Uiso 1 1 calc R
H1C H 0.3460 0.7421 0.2183 0.048 Uiso 1 1 calc R
N2 N 0.1226(4) 0.5518(3) 0.07489(14) 0.0179(8) Uani 1 1 d .
C3 C -0.0111(4) 0.6091(5) 0.05986(16) 0.0238(9) Uani 1 1 d .
H3A H -0.0062 0.6956 0.0642 0.029 Uiso 1 1 calc R
H3B H -0.0864 0.5785 0.0824 0.029 Uiso 1 1 calc R
C4 C -0.0314(5) 0.5754(5) 0.00020(19) 0.0331(12) Uani 1 1 d .
H4A H -0.1211 0.5377 -0.0053 0.040 Uiso 1 1 calc R
H4B H -0.0250 0.6456 -0.0233 0.040 Uiso 1 1 calc R
O5 O 0.0818(3) 0.4909(3) -0.01155(12) 0.0238(7) Uani 1 1 d .
C6 C 0.1609(5) 0.4905(4) 0.03362(16) 0.0186(9) Uani 1 1 d .
C7 C 0.2915(5) 0.4179(4) 0.02796(15) 0.0211(10) Uani 1 1 d .
H7 H 0.2692 0.3387 0.0128 0.025 Uiso 1 1 calc R
O8 O 0.3817(4) 0.4815(3) -0.00954(13) 0.0350(9) Uani 1 1 d .
C9 C 0.5222(5) 0.4708(4) 0.01038(19) 0.0265(11) Uani 1 1 d .
O10 O 0.5157(3) 0.3900(3) 0.05525(11) 0.0201(6) Uani 1 1 d .
C11 C 0.3797(4) 0.4033(4) 0.07968(15) 0.0169(8) Uani 1 1 d .
H11 H 0.3754 0.4759 0.1025 0.020 Uiso 1 1 calc R
C12 C 0.3494(4) 0.2930(4) 0.11368(16) 0.0155(9) Uani 1 1 d .
C13 C 0.4149(4) 0.1853(4) 0.09954(17) 0.0184(9) Uani 1 1 d .
H13 H 0.4764 0.1846 0.0700 0.022 Uiso 1 1 calc R
C14 C 0.3915(5) 0.0812(4) 0.12768(17) 0.0210(10) Uani 1 1 d .
H14 H 0.4377 0.0114 0.1174 0.025 Uiso 1 1 calc R
C15 C 0.2988(5) 0.0786(4) 0.17176(16) 0.0239(10) Uani 1 1 d .
H15 H 0.2805 0.0074 0.1905 0.029 Uiso 1 1 calc R
C16 C 0.2350(5) 0.1841(3) 0.18684(16) 0.0210(9) Uani 1 1 d .
H16 H 0.1746 0.1834 0.2167 0.025 Uiso 1 1 calc R
C17 C 0.2572(4) 0.2928(4) 0.15904(15) 0.0192(9) Uani 1 1 d .
C18 C -0.0147(4) 0.4067(4) 0.17746(15) 0.0204(9) Uani 1 1 d .
C19 C -0.0743(5) 0.3014(5) 0.15713(19) 0.0300(11) Uani 1 1 d .
H19 H -0.0193 0.2356 0.1482 0.036 Uiso 1 1 calc R
C20 C -0.2196(5) 0.2970(5) 0.15050(19) 0.0399(12) Uani 1 1 d .
H20 H -0.2607 0.2281 0.1362 0.048 Uiso 1 1 calc R
C21 C -0.3011(5) 0.3923(6) 0.16469(18) 0.0411(14) Uani 1 1 d .
H21 H -0.3971 0.3865 0.1610 0.049 Uiso 1 1 calc R
C22 C -0.2434(5) 0.4970(5) 0.18436(19) 0.0352(12) Uani 1 1 d .
H22 H -0.2996 0.5616 0.1941 0.042 Uiso 1 1 calc R
C23 C -0.0980(5) 0.5048(4) 0.18958(18) 0.0258(10) Uani 1 1 d .
H23 H -0.0575 0.5762 0.2012 0.031 Uiso 1 1 calc R
C24 C 0.1962(4) 0.3991(4) 0.26169(15) 0.0168(8) Uani 1 1 d .
C25 C 0.3295(5) 0.3711(4) 0.28123(17) 0.0216(10) Uani 1 1 d .
H25 H 0.4033 0.3663 0.2566 0.026 Uiso 1 1 calc R
C26 C 0.3529(5) 0.3506(4) 0.33657(17) 0.0234(11) Uani 1 1 d .
H26 H 0.4413 0.3304 0.3489 0.028 Uiso 1 1 calc R
C27 C 0.2438(5) 0.3603(4) 0.37357(17) 0.0283(11) Uani 1 1 d .
H27 H 0.2595 0.3483 0.4110 0.034 Uiso 1 1 calc R
C28 C 0.1130(5) 0.3874(4) 0.35516(18) 0.0315(11) Uani 1 1 d .
H28 H 0.0401 0.3931 0.3802 0.038 Uiso 1 1 calc R
C29 C 0.0883(4) 0.4066(4) 0.29966(16) 0.0228(9) Uani 1 1 d .
H29 H -0.0011 0.4246 0.2877 0.027 Uiso 1 1 calc R
C30 C 0.5723(6) 0.5946(5) 0.0288(2) 0.0370(12) Uani 1 1 d .
H30A H 0.5093 0.6263 0.0559 0.055 Uiso 1 1 calc R
H30B H 0.5755 0.6476 -0.0023 0.055 Uiso 1 1 calc R
H30C H 0.6634 0.5878 0.0446 0.055 Uiso 1 1 calc R
C31 C 0.6109(5) 0.4133(5) -0.03389(18) 0.0321(11) Uani 1 1 d .
H31A H 0.6990 0.3907 -0.0185 0.048 Uiso 1 1 calc R
H31B H 0.6252 0.4694 -0.0633 0.048 Uiso 1 1 calc R
H31C H 0.5647 0.3432 -0.0478 0.048 Uiso 1 1 calc R

loop_
_atom_site_aniso_label
_atom_site_aniso_U_11
_atom_site_aniso_U_22
_atom_site_aniso_U_33
_atom_site_aniso_U_23
_atom_site_aniso_U_13
_atom_site_aniso_U_12
Pd1 0.01140(16) 0.02027(15) 0.01755(15) -0.00164(13) 0.00129(13) -0.00204(13)
Cl1 0.0201(6) 0.0220(5) 0.0326(5) 0.0029(4) 0.0013(5) -0.0042(5)
P1 0.0114(5) 0.0228(6) 0.0156(5) -0.0006(4) 0.0012(4) -0.0023(4)
C1 0.047(3) 0.027(2) 0.022(2) -0.0059(18) -0.002(2) -0.016(2)
N2 0.0081(19) 0.0231(18) 0.0225(19) 0.0008(14) -0.0016(14) -0.0010(15)
C3 0.012(2) 0.036(2) 0.023(2) 0.002(2) -0.0005(17) 0.009(2)
C4 0.021(3) 0.040(3) 0.038(3) -0.005(2) -0.009(2) 0.012(2)
O5 0.0204(19) 0.0315(18) 0.0196(16) -0.0015(14) -0.0055(13) 0.0040(14)
C6 0.012(2) 0.026(2) 0.018(2) 0.0009(17) -0.0015(17) -0.0043(19)
C7 0.021(3) 0.029(2) 0.0137(18) 0.0045(17) 0.0036(17) 0.001(2)
O8 0.0160(19) 0.061(2) 0.0276(18) 0.0202(17) 0.0079(14) 0.0113(16)
C9 0.017(3) 0.039(3) 0.024(2) 0.009(2) 0.0053(19) 0.004(2)
O10 0.0081(15) 0.0294(16) 0.0227(14) 0.0039(13) 0.0053(11) 0.0035(14)
C11 0.006(2) 0.024(2) 0.021(2) -0.0005(19) 0.0037(15) 0.0018(19)
C12 0.008(2) 0.022(2) 0.017(2) -0.0023(16) -0.0016(16) -0.0029(18)
C13 0.007(2) 0.025(2) 0.023(2) -0.0022(18) -0.0025(17) -0.0015(17)
C14 0.017(2) 0.021(2) 0.025(2) -0.0032(18) -0.0069(17) 0.0034(18)
C15 0.028(3) 0.023(2) 0.022(2) -0.0027(16) -0.0014(18) -0.0071(19)
C16 0.019(3) 0.025(2) 0.019(2) 0.0013(16) -0.0006(19) -0.0021(19)
C17 0.013(2) 0.029(2) 0.015(2) -0.0020(16) -0.0012(17) -0.0021(18)
C18 0.017(2) 0.033(2) 0.0110(18) 0.0011(19) 0.0010(16) -0.011(2)
C19 0.023(3) 0.043(3) 0.024(3) -0.001(2) -0.005(2) -0.006(2)
C20 0.029(3) 0.064(3) 0.026(2) 0.004(3) -0.009(3) -0.026(3)
C21 0.015(3) 0.082(4) 0.026(2) 0.008(3) -0.0035(18) -0.015(3)
C22 0.016(3) 0.067(3) 0.023(2) 0.012(2) 0.0015(19) 0.010(2)
C23 0.016(3) 0.043(3) 0.018(2) 0.001(2) 0.0021(19) -0.004(2)
C24 0.012(2) 0.0201(18) 0.0181(19) -0.0010(18) 0.0020(14) -0.0046(19)
C25 0.014(2) 0.030(3) 0.021(2) -0.0040(17) 0.0010(17) -0.0051(19)
C26 0.023(3) 0.025(2) 0.022(3) -0.0018(17) -0.0071(18) -0.003(2)
C27 0.031(3) 0.041(2) 0.0132(19) -0.0004(17) -0.0029(19) 0.000(2)
C28 0.028(3) 0.048(3) 0.018(2) 0.000(2) 0.0066(19) 0.003(2)
C29 0.015(2) 0.031(2) 0.023(2) 0.000(2) 0.0012(17) 0.001(2)
C30 0.035(3) 0.032(3) 0.045(3) 0.010(3) 0.015(2) 0.005(3)
C31 0.030(3) 0.040(3) 0.027(2) 0.006(2) 0.010(2) 0.010(2)

loop_
_atom_type_symbol
_atom_type_description
_atom_type_scat_dispersion_real
_atom_type_scat_dispersion_imag
_atom_type_scat_source
C C 0.0033 0.0016 'International Tables Vol C Tables 4.2.6.8 and 6.1.1.4'
H H 0.0000 0.0000 'International Tables Vol C Tables 4.2.6.8 and 6.1.1.4'
N N 0.0061 0.0033 'International Tables Vol C Tables 4.2.6.8 and 6.1.1.4'
O O 0.0106 0.0060 'International Tables Vol C Tables 4.2.6.8 and 6.1.1.4'
P P 0.1023 0.0942 'International Tables Vol C Tables 4.2.6.8 and 6.1.1.4'
Cl Cl 0.1484 0.1585 'International Tables Vol C Tables 4.2.6.8 and 6.1.1.4'
Pd Pd -0.9988 1.0072 'International Tables Vol C Tables 4.2.6.8 and 6.1.1.4'

loop_
_geom_angle_atom_site_label_1
_geom_angle_atom_site_label_2
_geom_angle_atom_site_label_3
_geom_angle
C1 Pd1 N2 177.54(16)
C1 Pd1 P1 91.97(13)
N2 Pd1 P1 90.47(9)
C1 Pd1 Cl1 90.64(13)
N2 Pd1 Cl1 86.90(9)
P1 Pd1 Cl1 176.45(5)
C24 P1 C18 103.97(17)
C24 P1 C17 100.75(19)
C18 P1 C17 106.5(2)
C24 P1 Pd1 121.13(14)
C18 P1 Pd1 106.04(16)
C17 P1 Pd1 117.04(13)
C6 N2 C3 106.9(3)
C6 N2 Pd1 132.7(3)
C3 N2 Pd1 119.7(3)
N2 C3 C4 103.9(3)
O5 C4 C3 104.5(4)
C6 O5 C4 105.4(3)
N2 C6 O5 118.8(4)
N2 C6 C7 127.3(4)
O5 C6 C7 113.8(3)
O8 C7 C6 107.3(3)
O8 C7 C11 103.7(3)
C6 C7 C11 116.6(3)
C9 O8 C7 108.2(3)
O10 C9 O8 105.6(3)
O10 C9 C31 107.6(4)
O8 C9 C31 109.0(4)
O10 C9 C30 111.3(4)
O8 C9 C30 108.7(4)
C31 C9 C30 114.4(4)
C9 O10 C11 106.9(3)
O10 C11 C12 108.4(3)
O10 C11 C7 100.2(3)
C12 C11 C7 115.5(4)
C13 C12 C17 118.2(4)
C13 C12 C11 118.5(3)
C17 C12 C11 123.3(4)
C14 C13 C12 122.1(4)
C13 C14 C15 120.5(4)
C16 C15 C14 118.2(4)
C15 C16 C17 122.8(4)
C16 C17 C12 118.2(4)
C16 C17 P1 116.5(3)
C12 C17 P1 125.2(3)
C23 C18 C19 120.0(4)
C23 C18 P1 116.3(3)
C19 C18 P1 123.7(4)
C18 C19 C20 118.5(5)
C21 C20 C19 121.0(5)
C20 C21 C22 121.0(5)
C21 C22 C23 119.0(5)
C18 C23 C22 120.5(5)
C29 C24 C25 118.2(3)
C29 C24 P1 123.0(3)
C25 C24 P1 118.8(3)
C26 C25 C24 120.9(4)
C25 C26 C27 119.6(4)
C28 C27 C26 120.1(4)
C27 C28 C29 120.6(4)
C28 C29 C24 120.5(4)

loop_
_geom_bond_atom_site_label_1
_geom_bond_atom_site_label_2
_geom_bond_distance
Pd1 C1 2.046(4)
Pd1 N2 2.173(3)
Pd1 P1 2.2252(10)
Pd1 Cl1 2.3649(10)
P1 C24 1.824(4)
P1 C18 1.834(4)
P1 C17 1.838(4)
N2 C6 1.268(5)
N2 C3 1.482(5)
C3 C4 1.509(6)
C4 O5 1.468(6)
O5 C6 1.335(5)
C6 C7 1.500(6)
C7 O8 1.444(5)
C7 C11 1.524(5)
O8 C9 1.441(6)
C9 O10 1.415(5)
C9 C31 1.515(6)
C9 C30 1.528(7)
O10 C11 1.445(4)
C11 C12 1.509(6)
C12 C13 1.398(6)
C12 C17 1.414(5)
C13 C14 1.365(6)
C14 C15 1.394(6)
C15 C16 1.376(6)
C16 C17 1.402(5)
C18 C23 1.386(7)
C18 C19 1.397(6)
C19 C20 1.408(7)
C20 C21 1.364(8)
C21 C22 1.377(8)
C22 C23 1.408(7)
C24 C29 1.391(5)
C24 C25 1.403(6)
C25 C26 1.381(5)
C26 C27 1.385(6)
C27 C28 1.370(7)
C28 C29 1.385(6)
